data_7250441
loop_
_publ_author_name
'He, Yicheng'
'Unnikrishnan, Krishnapriya Anattil'
'Yin, Wenhao'
'Kuniyil, Rositha'
'Du, Haifeng'
'Guo, Wusheng'

_publ_section_title
;
 B(C6F5)3-catalysed cyclic carbonate editing
;
_journal_issue 23
_journal_name_full 'Green Chemistry'
_journal_page_first 6741
_journal_page_last 6746
_journal_paper_doi 10.1039/D5GC01888A
_journal_volume 27
_journal_year 2025
_chemical_formula_moiety 'C18 H16 O3'
_chemical_formula_sum 'C18 H16 O3'
_chemical_formula_weight 280.31
_space_group_crystal_system triclinic
_space_group_IT_number 2
_space_group_name_Hall '-P 1'
_space_group_name_H-M_alt 'P -1'
_atom_sites_solution_hydrogens geom
_atom_sites_solution_primary dual
_audit_creation_date 2022-10-08
_audit_creation_method
;
Olex2 1.5-beta
(compiled 2021.12.09 svn.r5202d8cf for OlexSys, GUI svn.r6439)
;
_audit_update_record
;
2025-01-25 deposited with the CCDC.	2025-05-22 downloaded from the CCDC.
;
_cell_angle_alpha 70.545(2)
_cell_angle_beta 74.245(2)
_cell_angle_gamma 74.481(2)
_cell_formula_units_Z 2
_cell_length_a 8.9241(2)
_cell_length_b 9.1060(2)
_cell_length_c 10.2978(2)
_cell_measurement_reflns_used 5875
_cell_measurement_temperature 150.00(10)
_cell_measurement_theta_max 71.3170
_cell_measurement_theta_min 4.6430
_cell_volume 744.80(3)
_computing_cell_refinement 'CrysAlisPro 1.171.39.33c (Rigaku OD, 2017)'
_computing_data_collection 'CrysAlisPro 1.171.39.33c (Rigaku OD, 2017)'
_computing_data_reduction 'CrysAlisPro 1.171.39.33c (Rigaku OD, 2017)'
_computing_molecular_graphics 'Olex2 1.5-beta (Dolomanov et al., 2009)'
_computing_publication_material 'Olex2 1.5-beta (Dolomanov et al., 2009)'
_computing_structure_refinement 'SHELXL 2017/1 (Sheldrick, 2015)'
_computing_structure_solution 'SHELXT 2014/5 (Sheldrick, 2014)'
_diffrn_ambient_environment N~2~
_diffrn_ambient_temperature 150.00(10)
_diffrn_detector 'CCD plate'
_diffrn_measured_fraction_theta_full 0.990
_diffrn_measured_fraction_theta_max 0.966
_diffrn_measurement_details
;
List of Runs (angles in degrees, time in seconds):

  # Type    Start    End  Width  t~exp~   \w     \q     \k     \f   Frames
#--------------------------------------------------------------------------
  1  \w     51.00  86.00   0.50    0.50    --   42.10 -82.00 120.00   70
  2  \w    103.00 130.00   0.50    0.50    --   42.10  77.00-180.00   54
  3  \w     89.00 132.00   0.50    0.50    --   42.10  77.00-150.00   86
  4  \w     86.00 128.00   0.50    0.50    --   42.10  77.00 150.00   84
  5  \w    -29.00  35.00   0.50    0.50    --   42.10 -82.00 120.00  128
  6  \w    -22.00  39.00   0.50    0.50    --   42.10 -82.00 150.00  122
  7  \w    -36.00  72.00   0.50    0.50    --   42.10 -57.00 -60.00  216
  8  \w     -2.00  59.00   0.50    0.50    --   42.10 -82.00-150.00  122
  9  \w     18.00  87.00   0.50    0.50    --  101.60 -82.00 -90.00  138
 10  \w    148.00 180.00   0.50    0.50    --  101.60 -25.00  30.00   64
 11  \w     71.00  97.00   0.50    0.50    --  101.60  25.00-180.00   52
 12  \w    147.00 191.00   0.50    0.50    --  101.60  25.00-180.00   88
 13  \w     65.00 117.00   0.50    0.50    --  101.60 -82.00 150.00  104
 14  \w     90.00 143.00   0.50    0.50    --  101.60 -82.00 -90.00  106
 15  \w     90.00 115.00   0.50    0.50    --  101.60 -77.00-180.00   50
 16  \w     12.00 139.00   0.50    0.50    --  101.60 -82.00 120.00  254
 17  \w     33.00 144.00   0.50    0.50    --  101.60 -82.00 -60.00  222
 18  \w     32.00 109.00   0.50    0.50    --  101.60 -82.00  60.00  154
 19  \w    131.00 172.00   0.50    0.50    --  101.60  77.00 -30.00   82
 20  \w     79.00 126.00   0.50    0.50    --  101.60  77.00 -30.00   94
 21  \w     19.00 159.00   0.50    0.50    --  101.60 -25.00-180.00  280
 22  \w     26.00 111.00   0.50    0.50    --  101.60 -25.00  30.00  170
 23  \w     25.00  51.00   0.50    0.50    --  101.60 -77.00   0.00   52
 24  \w     79.00 105.00   0.50    0.50    --  101.60 -82.00-150.00   52
 25  \w     81.00 106.00   0.50    0.50    --  101.60 -82.00   0.00   50
 26  \w     62.00  87.00   0.50    0.50    --  101.60 -82.00  30.00   50
 27  \w     15.00  67.00   0.50    0.50    --  101.60 -77.00-180.00  104
 28  \w     14.00 163.00   0.50    0.50    --  101.60   0.00   0.00  298
;
_diffrn_measurement_device 'four-circle diffractometer'
_diffrn_measurement_device_type 'XtaLAB AFC12 (RINC): Kappa single'
_diffrn_measurement_method '\w scans'
_diffrn_orient_matrix_type 'CrysAlisPro convention (1999,Acta A55,543-557)'
_diffrn_orient_matrix_UB_11 -0.0406885000
_diffrn_orient_matrix_UB_12 0.0935703000
_diffrn_orient_matrix_UB_13 0.1091998000
_diffrn_orient_matrix_UB_21 -0.1781893000
_diffrn_orient_matrix_UB_22 0.0097217000
_diffrn_orient_matrix_UB_23 0.0126538000
_diffrn_orient_matrix_UB_31 0.0063134000
_diffrn_orient_matrix_UB_32 -0.1569035000
_diffrn_orient_matrix_UB_33 0.1189374000
_diffrn_radiation_monochromator mirror
_diffrn_radiation_probe x-ray
_diffrn_radiation_type 'Cu K\a'
_diffrn_radiation_wavelength 1.54184
_diffrn_reflns_av_R_equivalents 0.0181
_diffrn_reflns_av_unetI/netI 0.0176
_diffrn_reflns_Laue_measured_fraction_full 0.990
_diffrn_reflns_Laue_measured_fraction_max 0.966
_diffrn_reflns_limit_h_max 10
_diffrn_reflns_limit_h_min -10
_diffrn_reflns_limit_k_max 9
_diffrn_reflns_limit_k_min -11
_diffrn_reflns_limit_l_max 12
_diffrn_reflns_limit_l_min -12
_diffrn_reflns_number 6720
_diffrn_reflns_point_group_measured_fraction_full 0.990
_diffrn_reflns_point_group_measured_fraction_max 0.966
_diffrn_reflns_theta_full 67.684
_diffrn_reflns_theta_max 71.417
_diffrn_reflns_theta_min 4.649
_diffrn_source 'Rotating-anode X-ray tube'
_diffrn_source_type 'Rigaku (Cu) X-ray Source'
_exptl_absorpt_coefficient_mu 0.682
_exptl_absorpt_correction_T_max 1.00000
_exptl_absorpt_correction_T_min 0.67754
_exptl_absorpt_correction_type multi-scan
_exptl_absorpt_process_details
;
CrysAlisPro 1.171.39.33c (Rigaku Oxford Diffraction, 2017)
Empirical absorption correction using spherical harmonics,
 implemented in SCALE3 ABSPACK scaling algorithm.
;
_exptl_crystal_colour 'clear pale colourless'
_exptl_crystal_density_diffrn 1.250
_exptl_crystal_description needle
_exptl_crystal_F_000 296
_exptl_crystal_size_max 0.16
_exptl_crystal_size_mid 0.1
_exptl_crystal_size_min 0.08
_refine_diff_density_max 0.244
_refine_diff_density_min -0.217
_refine_diff_density_rms 0.041
_refine_ls_extinction_coef 0.084(3)
_refine_ls_extinction_expression Fc^*^=kFc[1+0.001xFc^2^\l^3^/sin(2\q)]^-1/4^
_refine_ls_extinction_method 'SHELXL-2017/1 (Sheldrick 2017)'
_refine_ls_goodness_of_fit_ref 1.048
_refine_ls_hydrogen_treatment constr
_refine_ls_matrix_type full
_refine_ls_number_parameters 192
_refine_ls_number_reflns 2797
_refine_ls_number_restraints 0
_refine_ls_restrained_S_all 1.048
_refine_ls_R_factor_all 0.0416
_refine_ls_R_factor_gt 0.0406
_refine_ls_shift/su_max 0.000
_refine_ls_shift/su_mean 0.000
_refine_ls_structure_factor_coef Fsqd
_refine_ls_weighting_details 'w=1/[\s^2^(Fo^2^)+(0.0587P)^2^+0.2472P] where P=(Fo^2^+2Fc^2^)/3'
_refine_ls_weighting_scheme calc
_refine_ls_wR_factor_gt 0.1103
_refine_ls_wR_factor_ref 0.1111
_reflns_Friedel_coverage 0.000
_reflns_number_gt 2698
_reflns_number_total 2797
_reflns_threshold_expression 'I > 2\s(I)'
_cod_data_source_file d5gc01888a2.cif
_cod_data_source_block 606-4
_cod_depositor_comments 'Adding full bibliography for 7250441.cif.'
_cod_database_code 7250441
_shelx_shelxl_version_number 2017/1
_shelx_space_group_comment
;
The symmetry employed for this shelxl refinement is uniquely defined
by the following loop, which should always be used as a source of
symmetry information in preference to the above space-group names.
They are only intended as comments.
;
_shelx_estimated_absorpt_t_max 0.947
_shelx_estimated_absorpt_t_min 0.899
_olex2_refinement_description
;
1. Fixed Uiso
 At 1.2 times of:
  All C(H) groups, All C(H,H) groups
 At 1.5 times of:
  All C(H,H,H) groups
2.a Ternary CH refined with riding coordinates:
 C10(H10)
2.b Secondary CH2 refined with riding coordinates:
 C11(H11A,H11B)
2.c Aromatic/amide H refined with riding coordinates:
 C2(H2), C3(H3), C4(H4), C5(H5), C6(H6), C13(H13), C14(H14), C15(H15),
 C16(H16), C17(H17)
2.d Idealised Me refined as rotating group:
 C8(H8A,H8B,H8C)
;
_smtbx_masks_void_probe_radius 1.2
_smtbx_masks_void_truncation_radius 1.2
_olex2_submission_special_instructions 'No special instructions were received'
_oxdiff_exptl_absorpt_empirical_details
;
Empirical correction (ABSPACK) includes:
- Absorption correction using spherical harmonics
- Frame scaling
;
_oxdiff_exptl_absorpt_empirical_full_max 1.468
_oxdiff_exptl_absorpt_empirical_full_min 0.525

loop_
_space_group_symop_operation_xyz
'x, y, z'
'-x, -y, -z'

loop_
_atom_site_label
_atom_site_type_symbol
_atom_site_fract_x
_atom_site_fract_y
_atom_site_fract_z
_atom_site_U_iso_or_equiv
_atom_site_adp_type
_atom_site_occupancy
_atom_site_site_symmetry_order
_atom_site_calc_flag
_atom_site_refinement_flags_posn
_atom_site_refinement_flags_adp
_atom_site_refinement_flags_occupancy
_atom_site_disorder_assembly
_atom_site_disorder_group
O1 O 0.08025(10) 0.64197(10) 0.50118(9) 0.0294(2) Uani 1 1 d . . . . .
O2 O 0.32204(10) 0.55341(10) 0.39079(9) 0.0300(2) Uani 1 1 d . . . . .
O3 O 0.16330(13) 0.76091(12) 0.27246(10) 0.0409(3) Uani 1 1 d . . . . .
C1 C 0.16146(15) 0.35894(15) 0.84479(13) 0.0279(3) Uani 1 1 d . . . . .
C2 C 0.30668(15) 0.36925(18) 0.86412(14) 0.0352(3) Uani 1 1 d . . . . .
H2 H 0.353098 0.459149 0.810596 0.042 Uiso 1 1 calc R U . . .
C3 C 0.38332(18) 0.2478(2) 0.96178(16) 0.0495(4) Uani 1 1 d . . . . .
H3 H 0.483067 0.254045 0.973776 0.059 Uiso 1 1 calc R U . . .
C4 C 0.3152(2) 0.1180(2) 1.04148(16) 0.0551(5) Uani 1 1 d . . . . .
H4 H 0.367766 0.035687 1.108608 0.066 Uiso 1 1 calc R U . . .
C5 C 0.1706(2) 0.10782(18) 1.02369(16) 0.0502(4) Uani 1 1 d . . . . .
H5 H 0.123956 0.018411 1.078460 0.060 Uiso 1 1 calc R U . . .
C6 C 0.09406(19) 0.22759(17) 0.92630(15) 0.0390(3) Uani 1 1 d . . . . .
H6 H -0.005549 0.220301 0.914806 0.047 Uiso 1 1 calc R U . . .
C7 C 0.07804(14) 0.48697(14) 0.73941(13) 0.0260(3) Uani 1 1 d . . . . .
C8 C -0.08475(15) 0.57305(17) 0.79137(15) 0.0356(3) Uani 1 1 d . . . . .
H8A H -0.158771 0.499519 0.827587 0.053 Uiso 1 1 calc R U . . .
H8B H -0.120625 0.661271 0.713745 0.053 Uiso 1 1 calc R U . . .
H8C H -0.080986 0.614500 0.866652 0.053 Uiso 1 1 calc R U . . .
C9 C 0.15011(13) 0.52046(13) 0.60564(12) 0.0240(3) Uani 1 1 d . . . . .
C10 C 0.30950(14) 0.44819(14) 0.53356(12) 0.0247(3) Uani 1 1 d . . . . .
H10 H 0.394475 0.454831 0.576604 0.030 Uiso 1 1 calc R U . . .
C11 C 0.32728(14) 0.27786(14) 0.53104(13) 0.0278(3) Uani 1 1 d . . . . .
H11A H 0.301957 0.209952 0.628581 0.033 Uiso 1 1 calc R U . . .
H11B H 0.250317 0.274356 0.479189 0.033 Uiso 1 1 calc R U . . .
C12 C 0.49299(15) 0.21245(14) 0.46240(14) 0.0289(3) Uani 1 1 d . . . . .
C13 C 0.60920(16) 0.13902(16) 0.54249(16) 0.0360(3) Uani 1 1 d . . . . .
H13 H 0.583491 0.129897 0.640271 0.043 Uiso 1 1 calc R U . . .
C14 C 0.76252(17) 0.07875(18) 0.4815(2) 0.0473(4) Uani 1 1 d . . . . .
H14 H 0.840812 0.028721 0.537511 0.057 Uiso 1 1 calc R U . . .
C15 C 0.80109(18) 0.09138(19) 0.3401(2) 0.0528(5) Uani 1 1 d . . . . .
H15 H 0.906009 0.050268 0.298387 0.063 Uiso 1 1 calc R U . . .
C16 C 0.6869(2) 0.1640(2) 0.25869(19) 0.0529(4) Uani 1 1 d . . . . .
H16 H 0.713411 0.172592 0.161001 0.063 Uiso 1 1 calc R U . . .
C17 C 0.53327(18) 0.22466(18) 0.31957(16) 0.0403(4) Uani 1 1 d . . . . .
H17 H 0.455398 0.274742 0.263084 0.048 Uiso 1 1 calc R U . . .
C18 C 0.18714(16) 0.66114(15) 0.37798(13) 0.0299(3) Uani 1 1 d . . . . .

loop_
_atom_site_aniso_label
_atom_site_aniso_U_11
_atom_site_aniso_U_22
_atom_site_aniso_U_33
_atom_site_aniso_U_23
_atom_site_aniso_U_13
_atom_site_aniso_U_12
O1 0.0266(4) 0.0279(5) 0.0289(5) 0.0000(4) -0.0106(4) -0.0028(3)
O2 0.0315(5) 0.0273(5) 0.0244(5) 0.0013(4) -0.0032(3) -0.0079(4)
O3 0.0514(6) 0.0341(5) 0.0319(5) 0.0065(4) -0.0167(4) -0.0108(4)
C1 0.0284(6) 0.0281(6) 0.0226(6) -0.0068(5) -0.0028(5) -0.0007(5)
C2 0.0276(6) 0.0432(8) 0.0280(7) -0.0073(6) -0.0054(5) 0.0004(5)
C3 0.0338(7) 0.0653(11) 0.0356(8) -0.0128(7) -0.0115(6) 0.0156(7)
C4 0.0668(11) 0.0444(9) 0.0284(8) -0.0038(7) -0.0110(7) 0.0244(8)
C5 0.0737(12) 0.0305(8) 0.0316(8) -0.0024(6) -0.0030(7) -0.0017(7)
C6 0.0505(8) 0.0332(7) 0.0298(7) -0.0053(6) -0.0037(6) -0.0113(6)
C7 0.0231(6) 0.0258(6) 0.0282(6) -0.0059(5) -0.0060(5) -0.0047(5)
C8 0.0275(7) 0.0414(8) 0.0346(7) -0.0130(6) -0.0062(5) 0.0017(5)
C9 0.0228(6) 0.0207(6) 0.0271(6) -0.0011(5) -0.0097(5) -0.0042(4)
C10 0.0226(6) 0.0256(6) 0.0219(6) 0.0008(5) -0.0048(4) -0.0074(4)
C11 0.0240(6) 0.0253(6) 0.0303(6) -0.0023(5) -0.0048(5) -0.0062(5)
C12 0.0257(6) 0.0222(6) 0.0361(7) -0.0054(5) -0.0038(5) -0.0066(5)
C13 0.0306(7) 0.0300(7) 0.0478(8) -0.0101(6) -0.0115(6) -0.0043(5)
C14 0.0284(7) 0.0350(8) 0.0806(12) -0.0196(8) -0.0154(7) -0.0007(6)
C15 0.0291(7) 0.0414(8) 0.0827(13) -0.0280(9) 0.0090(8) -0.0057(6)
C16 0.0493(9) 0.0505(10) 0.0509(10) -0.0214(8) 0.0118(7) -0.0098(7)
C17 0.0378(8) 0.0401(8) 0.0379(8) -0.0098(6) -0.0024(6) -0.0059(6)
C18 0.0341(7) 0.0256(6) 0.0291(7) -0.0005(5) -0.0100(5) -0.0098(5)

loop_
_atom_type_symbol
_atom_type_description
_atom_type_scat_dispersion_real
_atom_type_scat_dispersion_imag
_atom_type_scat_source
C C 0.0181 0.0091 'International Tables Vol C Tables 4.2.6.8 and 6.1.1.4'
H H 0.0000 0.0000 'International Tables Vol C Tables 4.2.6.8 and 6.1.1.4'
O O 0.0492 0.0322 'International Tables Vol C Tables 4.2.6.8 and 6.1.1.4'

loop_
_geom_angle_atom_site_label_1
_geom_angle_atom_site_label_2
_geom_angle_atom_site_label_3
_geom_angle
_geom_angle_site_symmetry_1
_geom_angle_site_symmetry_3
_geom_angle_publ_flag
C18 O1 C9 109.10(9) . . ?
C18 O2 C10 110.19(9) . . ?
C2 C1 C7 120.79(11) . . ?
C6 C1 C2 119.11(12) . . ?
C6 C1 C7 120.10(12) . . ?
C1 C2 H2 120.1 . . ?
C3 C2 C1 119.88(14) . . ?
C3 C2 H2 120.1 . . ?
C2 C3 H3 119.8 . . ?
C4 C3 C2 120.33(16) . . ?
C4 C3 H3 119.8 . . ?
C3 C4 H4 120.0 . . ?
C3 C4 C5 120.05(14) . . ?
C5 C4 H4 120.0 . . ?
C4 C5 H5 120.0 . . ?
C6 C5 C4 120.00(15) . . ?
C6 C5 H5 120.0 . . ?
C1 C6 H6 119.7 . . ?
C5 C6 C1 120.62(15) . . ?
C5 C6 H6 119.7 . . ?
C1 C7 C8 117.93(11) . . ?
C9 C7 C1 118.99(11) . . ?
C9 C7 C8 123.07(11) . . ?
C7 C8 H8A 109.5 . . ?
C7 C8 H8B 109.5 . . ?
C7 C8 H8C 109.5 . . ?
H8A C8 H8B 109.5 . . ?
H8A C8 H8C 109.5 . . ?
H8B C8 H8C 109.5 . . ?
O1 C9 C10 106.89(9) . . ?
C7 C9 O1 122.08(11) . . ?
C7 C9 C10 131.03(11) . . ?
O2 C10 C9 102.12(9) . . ?
O2 C10 H10 109.7 . . ?
O2 C10 C11 109.71(10) . . ?
C9 C10 H10 109.7 . . ?
C9 C10 C11 115.73(10) . . ?
C11 C10 H10 109.7 . . ?
C10 C11 H11A 109.2 . . ?
C10 C11 H11B 109.2 . . ?
H11A C11 H11B 107.9 . . ?
C12 C11 C10 112.11(10) . . ?
C12 C11 H11A 109.2 . . ?
C12 C11 H11B 109.2 . . ?
C13 C12 C11 119.87(12) . . ?
C13 C12 C17 118.60(13) . . ?
C17 C12 C11 121.53(12) . . ?
C12 C13 H13 119.6 . . ?
C12 C13 C14 120.85(15) . . ?
C14 C13 H13 119.6 . . ?
C13 C14 H14 120.0 . . ?
C15 C14 C13 120.09(15) . . ?
C15 C14 H14 120.0 . . ?
C14 C15 H15 120.1 . . ?
C14 C15 C16 119.88(14) . . ?
C16 C15 H15 120.1 . . ?
C15 C16 H16 119.9 . . ?
C15 C16 C17 120.14(16) . . ?
C17 C16 H16 119.9 . . ?
C12 C17 C16 120.45(15) . . ?
C12 C17 H17 119.8 . . ?
C16 C17 H17 119.8 . . ?
O2 C18 O1 111.23(10) . . ?
O3 C18 O1 123.99(12) . . ?
O3 C18 O2 124.78(13) . . ?

loop_
_geom_bond_atom_site_label_1
_geom_bond_atom_site_label_2
_geom_bond_distance
_geom_bond_site_symmetry_2
_geom_bond_publ_flag
O1 C9 1.4044(14) . ?
O1 C18 1.3543(16) . ?
O2 C10 1.4567(14) . ?
O2 C18 1.3406(16) . ?
O3 C18 1.1900(16) . ?
C1 C2 1.3948(19) . ?
C1 C6 1.3925(19) . ?
C1 C7 1.4908(17) . ?
C2 H2 0.9500 . ?
C2 C3 1.389(2) . ?
C3 H3 0.9500 . ?
C3 C4 1.381(3) . ?
C4 H4 0.9500 . ?
C4 C5 1.382(3) . ?
C5 H5 0.9500 . ?
C5 C6 1.381(2) . ?
C6 H6 0.9500 . ?
C7 C8 1.5031(17) . ?
C7 C9 1.3222(18) . ?
C8 H8A 0.9800 . ?
C8 H8B 0.9800 . ?
C8 H8C 0.9800 . ?
C9 C10 1.5028(16) . ?
C10 H10 1.0000 . ?
C10 C11 1.5246(17) . ?
C11 H11A 0.9900 . ?
C11 H11B 0.9900 . ?
C11 C12 1.5109(17) . ?
C12 C13 1.3888(19) . ?
C12 C17 1.389(2) . ?
C13 H13 0.9500 . ?
C13 C14 1.389(2) . ?
C14 H14 0.9500 . ?
C14 C15 1.374(3) . ?
C15 H15 0.9500 . ?
C15 C16 1.383(3) . ?
C16 H16 0.9500 . ?
C16 C17 1.391(2) . ?
C17 H17 0.9500 . ?

loop_
_geom_torsion_atom_site_label_1
_geom_torsion_atom_site_label_2
_geom_torsion_atom_site_label_3
_geom_torsion_atom_site_label_4
_geom_torsion
_geom_torsion_site_symmetry_1
_geom_torsion_site_symmetry_2
_geom_torsion_site_symmetry_3
_geom_torsion_site_symmetry_4
_geom_torsion_publ_flag
O1 C9 C10 O2 6.58(11) . . . . ?
O1 C9 C10 C11 -112.53(11) . . . . ?
O2 C10 C11 C12 67.68(13) . . . . ?
C1 C2 C3 C4 -1.0(2) . . . . ?
C1 C7 C9 O1 -178.48(10) . . . . ?
C1 C7 C9 C10 1.2(2) . . . . ?
C2 C1 C6 C5 -0.9(2) . . . . ?
C2 C1 C7 C8 -119.61(13) . . . . ?
C2 C1 C7 C9 59.91(17) . . . . ?
C2 C3 C4 C5 0.5(2) . . . . ?
C3 C4 C5 C6 -0.1(2) . . . . ?
C4 C5 C6 C1 0.3(2) . . . . ?
C6 C1 C2 C3 1.2(2) . . . . ?
C6 C1 C7 C8 59.86(16) . . . . ?
C6 C1 C7 C9 -120.62(14) . . . . ?
C7 C1 C2 C3 -179.28(12) . . . . ?
C7 C1 C6 C5 179.63(12) . . . . ?
C7 C9 C10 O2 -173.14(12) . . . . ?
C7 C9 C10 C11 67.76(17) . . . . ?
C8 C7 C9 O1 1.01(19) . . . . ?
C8 C7 C9 C10 -179.31(12) . . . . ?
C9 O1 C18 O2 3.75(13) . . . . ?
C9 O1 C18 O3 -176.35(12) . . . . ?
C9 C10 C11 C12 -177.47(10) . . . . ?
C10 O2 C18 O1 0.79(14) . . . . ?
C10 O2 C18 O3 -179.11(12) . . . . ?
C10 C11 C12 C13 87.73(14) . . . . ?
C10 C11 C12 C17 -91.86(15) . . . . ?
C11 C12 C13 C14 -179.68(12) . . . . ?
C11 C12 C17 C16 179.74(13) . . . . ?
C12 C13 C14 C15 0.1(2) . . . . ?
C13 C12 C17 C16 0.1(2) . . . . ?
C13 C14 C15 C16 -0.1(2) . . . . ?
C14 C15 C16 C17 0.2(2) . . . . ?
C15 C16 C17 C12 -0.2(2) . . . . ?
C17 C12 C13 C14 -0.1(2) . . . . ?
C18 O1 C9 C7 173.21(11) . . . . ?
C18 O1 C9 C10 -6.54(12) . . . . ?
C18 O2 C10 C9 -4.56(12) . . . . ?
C18 O2 C10 C11 118.71(11) . . . . ?

loop_
_smtbx_masks_void_nr
_smtbx_masks_void_average_x
_smtbx_masks_void_average_y
_smtbx_masks_void_average_z
_smtbx_masks_void_volume
_smtbx_masks_void_count_electrons
_smtbx_masks_void_content
1 0.500 0.500 0.000 25.2 2.6 ?
